data_7157445
loop_
_publ_author_name
'Dagar, Anuradha'
'Seo, Yohan'
'Namkung, Wan'
'Kim, Ikyon'

_publ_section_title
;
 A domino annulation approach to 3,4-diacylpyrrolo[1,2-a]pyrazines:
 decoration of pyrazine units.
;
_journal_issue 17
_journal_name_full 'Organic &amp; biomolecular chemistry'
_journal_page_first 3324
_journal_page_last 3333
_journal_paper_doi 10.1039/d0ob00444h
_journal_volume 18
_journal_year 2020
_chemical_formula_moiety 'C22 H17 N2 O3'
_chemical_formula_sum 'C22 H17 N2 O3'
_chemical_formula_weight 357.37
_space_group_crystal_system monoclinic
_space_group_IT_number 14
_space_group_name_Hall '-P 2ybc'
_space_group_name_H-M_alt 'P 1 21/c 1'
_atom_sites_solution_hydrogens geom
_atom_sites_solution_primary dual
_audit_creation_date 2019-04-10
_audit_creation_method
;
Olex2 1.2
(compiled 2018.05.29 svn.r3508 for OlexSys, GUI svn.r5506)
;
_audit_update_record
;
2019-05-29 deposited with the CCDC.	2020-04-07 downloaded from the CCDC.
;
_cell_angle_alpha 90
_cell_angle_beta 102.789(17)
_cell_angle_gamma 90
_cell_formula_units_Z 4
_cell_length_a 9.8538(17)
_cell_length_b 10.2156(17)
_cell_length_c 18.572(3)
_cell_measurement_reflns_used 2961
_cell_measurement_temperature 293.31(10)
_cell_measurement_theta_max 22.3230
_cell_measurement_theta_min 2.8950
_cell_volume 1823.1(5)
_computing_cell_refinement 'CrysAlisPro 1.171.39.29d (Rigaku OD, 2017)'
_computing_data_collection 'CrysAlisPro 1.171.39.29d (Rigaku OD, 2017)'
_computing_data_reduction 'CrysAlisPro 1.171.39.29d (Rigaku OD, 2017)'
_computing_molecular_graphics 'Olex2 (Dolomanov et al., 2009)'
_computing_publication_material 'Olex2 (Dolomanov et al., 2009)'
_computing_structure_refinement 'ShelXL (Sheldrick, 2015)'
_computing_structure_solution 'ShelXT (Sheldrick, 2015)'
_diffrn_ambient_environment air
_diffrn_ambient_temperature 293.31(10)
_diffrn_detector 'CCD plate'
_diffrn_detector_area_resol_mean 5.2262
_diffrn_detector_type AtlasS2
_diffrn_measured_fraction_theta_full 1.000
_diffrn_measured_fraction_theta_max 0.891
_diffrn_measurement_details
;
List of Runs (angles in degrees, time in seconds):

  # Type    Start    End  Width  t~exp~   \w     \q     \k     \f   Frames
#--------------------------------------------------------------------------
  1  \w      3.00  57.00   1.00    8.75    --   11.51-123.00 164.00   54
  2  \w     14.00  75.00   1.00    8.75    --   11.51-149.00   1.00   61
  3  \w    -20.00  17.00   1.00    8.75    --  -11.04 -99.00 -30.00   37
  4  \w     -8.00  28.00   1.00    8.75    --  -11.04 -99.00-120.00   36
  5  \w     36.00  62.00   1.00    8.75    --   11.51 178.00  90.00   26
  6  \w     42.00  80.00   1.00    8.75    --   11.51-178.00 120.00   38
  7  \w     -1.00  37.00   1.00    8.75    --   11.51  38.00 120.00   38
  8  \w     45.00  71.00   1.00    8.75    --   11.51  38.00 120.00   26
  9  \w     -6.00  85.00   1.00    8.75    --   11.51  38.00 -90.00   91
;
_diffrn_measurement_device 'four-circle diffractometer'
_diffrn_measurement_device_type 'SuperNova, Dual, Cu at home/near, AtlasS2'
_diffrn_measurement_method '\w scans'
_diffrn_orient_matrix_type 'CrysAlisPro convention (1999,Acta A55,543-557)'
_diffrn_orient_matrix_UB_11 0.0089713000
_diffrn_orient_matrix_UB_12 -0.0182449000
_diffrn_orient_matrix_UB_13 -0.0355060000
_diffrn_orient_matrix_UB_21 -0.0669963000
_diffrn_orient_matrix_UB_22 0.0250804000
_diffrn_orient_matrix_UB_23 -0.0160702000
_diffrn_orient_matrix_UB_31 0.0296925000
_diffrn_orient_matrix_UB_32 0.0620863000
_diffrn_orient_matrix_UB_33 -0.0039650000
_diffrn_radiation_monochromator mirror
_diffrn_radiation_probe x-ray
_diffrn_radiation_type MoK\a
_diffrn_radiation_wavelength 0.71073
_diffrn_reflns_av_R_equivalents 0.0643
_diffrn_reflns_av_unetI/netI 0.0724
_diffrn_reflns_Laue_measured_fraction_full 1.000
_diffrn_reflns_Laue_measured_fraction_max 0.891
_diffrn_reflns_limit_h_max 12
_diffrn_reflns_limit_h_min -13
_diffrn_reflns_limit_k_max 12
_diffrn_reflns_limit_k_min -13
_diffrn_reflns_limit_l_max 24
_diffrn_reflns_limit_l_min -25
_diffrn_reflns_number 19579
_diffrn_reflns_point_group_measured_fraction_full 1.000
_diffrn_reflns_point_group_measured_fraction_max 0.891
_diffrn_reflns_theta_full 25.242
_diffrn_reflns_theta_max 29.659
_diffrn_reflns_theta_min 2.119
_diffrn_source 'micro-focus sealed X-ray tube'
_diffrn_source_type 'SuperNova (Mo) X-ray Source'
_exptl_absorpt_coefficient_mu 0.088
_exptl_absorpt_correction_T_max 1.00000
_exptl_absorpt_correction_T_min 0.58682
_exptl_absorpt_correction_type multi-scan
_exptl_absorpt_process_details
;
CrysAlisPro 1.171.39.29d (Rigaku Oxford Diffraction, 2017)
Empirical absorption correction using spherical harmonics,
 implemented in SCALE3 ABSPACK scaling algorithm.
;
_exptl_crystal_colour 'metallic light yellow'
_exptl_crystal_colour_lustre metallic
_exptl_crystal_colour_modifier light
_exptl_crystal_colour_primary yellow
_exptl_crystal_density_diffrn 1.302
_exptl_crystal_description block
_exptl_crystal_F_000 748
_exptl_crystal_size_max 0.451
_exptl_crystal_size_mid 0.389
_exptl_crystal_size_min 0.165
_refine_diff_density_max 0.179
_refine_diff_density_min -0.437
_refine_diff_density_rms 0.042
_refine_ls_extinction_coef 0.0066(14)
_refine_ls_extinction_expression Fc^*^=kFc[1+0.001xFc^2^\l^3^/sin(2\q)]^-1/4^
_refine_ls_extinction_method 'SHELXL-2017/1 (Sheldrick 2017)'
_refine_ls_goodness_of_fit_ref 1.048
_refine_ls_hydrogen_treatment constr
_refine_ls_matrix_type full
_refine_ls_number_parameters 257
_refine_ls_number_reflns 4594
_refine_ls_number_restraints 0
_refine_ls_restrained_S_all 1.048
_refine_ls_R_factor_all 0.1476
_refine_ls_R_factor_gt 0.0713
_refine_ls_shift/su_max 0.000
_refine_ls_shift/su_mean 0.000
_refine_ls_structure_factor_coef Fsqd
_refine_ls_weighting_details 'w=1/[\s^2^(Fo^2^)+(0.0559P)^2^+0.4687P] where P=(Fo^2^+2Fc^2^)/3'
_refine_ls_weighting_scheme calc
_refine_ls_wR_factor_gt 0.1420
_refine_ls_wR_factor_ref 0.1763
_reflns_Friedel_coverage 0.000
_reflns_number_gt 2454
_reflns_number_total 4594
_reflns_threshold_expression 'I > 2\s(I)'
_cod_data_source_file d0ob00444h2.cif
_cod_data_source_block exp_1356
_cod_depositor_comments 'Adding full bibliography for 7157445.cif.'
_cod_database_code 7157445
_shelx_shelxl_version_number 2017/1
_chemical_oxdiff_formula 'C17 H17 N O4'
_chemical_oxdiff_usercomment JUN3-VII-127
_shelx_space_group_comment
;
The symmetry employed for this shelxl refinement is uniquely defined
by the following loop, which should always be used as a source of
symmetry information in preference to the above space-group names.
They are only intended as comments.
;
_reflns_odcompleteness_completeness 99.95
_reflns_odcompleteness_iscentric 1
_reflns_odcompleteness_theta 26.32
_olex2_refinement_description
;
1. Fixed Uiso
 At 1.2 times of:
  All C(H) groups, All N(H) groups
 At 1.5 times of:
  All C(H,H,H) groups
2. Others
 Sof(C0AA)=Sof(H0AA)=Sof(H0AB)=Sof(H0AC)=1-FVAR(1)
 Sof(C1)=Sof(H1A)=Sof(H1B)=Sof(H1C)=FVAR(1)
3.a Aromatic/amide H refined with riding coordinates:
 N004(H004), C00B(H00B), C00D(H00D), C00F(H00F), C00G(H00G), C00H(H00H),
 C00I(H00I), C00J(H00J), C00L(H00L), C00M(H00M), C00N(H00N), C00O(H00O),
 C00P(H00P), C00Q(H00Q)
3.b Idealised Me refined as rotating group:
 C1(H1A,H1B,H1C), C0AA(H0AA,H0AB,H0AC)
;
_olex2_date_sample_data_collection 2019-04-09
_olex2_submission_special_instructions 'No special instructions were received'
_oxdiff_exptl_absorpt_empirical_details
;
Empirical correction (ABSPACK) includes:
- Absorption correction using spherical harmonics
- Frame scaling
;
_oxdiff_exptl_absorpt_empirical_full_max 1.992
_oxdiff_exptl_absorpt_empirical_full_min 0.626

loop_
_space_group_symop_operation_xyz
'x, y, z'
'-x, y+1/2, -z+1/2'
'-x, -y, -z'
'x, -y-1/2, z-1/2'

loop_
_atom_site_label
_atom_site_type_symbol
_atom_site_fract_x
_atom_site_fract_y
_atom_site_fract_z
_atom_site_U_iso_or_equiv
_atom_site_adp_type
_atom_site_occupancy
_atom_site_site_symmetry_order
_atom_site_calc_flag
_atom_site_refinement_flags_posn
_atom_site_refinement_flags_adp
_atom_site_refinement_flags_occupancy
_atom_site_disorder_assembly
_atom_site_disorder_group
O002 O 0.68189(18) 0.46252(18) 0.26378(10) 0.0651(5) Uani 1 1 d . . . . .
N003 N 0.6717(2) 0.62790(19) 0.46379(11) 0.0474(5) Uani 1 1 d . . . . .
N004 N 0.4327(2) 0.5981(2) 0.35420(12) 0.0529(6) Uani 1 1 d . . . . .
H004 H 0.358886 0.587999 0.319931 0.063 Uiso 1 1 calc R . . . .
C005 C 0.8921(2) 0.6580(2) 0.34348(12) 0.0422(6) Uani 1 1 d . . . . .
C006 C 0.6817(2) 0.5865(2) 0.39462(13) 0.0427(6) Uani 1 1 d . . . . .
C007 C 0.8289(2) 0.5614(2) 0.38548(13) 0.0461(6) Uani 1 1 d . . . . .
C008 C 0.4663(2) 0.5465(2) 0.19994(13) 0.0457(6) Uani 1 1 d . . . . .
C009 C 0.5632(2) 0.5724(2) 0.34136(13) 0.0436(6) Uani 1 1 d . . . . .
O00A O 0.1695(4) 0.6056(3) 0.00643(14) 0.1050(9) Uani 1 1 d . . . . .
C00B C 0.8220(2) 0.7693(2) 0.31258(13) 0.0478(6) Uani 1 1 d . . . . .
H00B H 0.731427 0.784338 0.317528 0.057 Uiso 1 1 calc R . . . .
C00C C 0.5756(3) 0.5237(2) 0.26739(14) 0.0470(6) Uani 1 1 d . . . . .
C00D C 0.3699(3) 0.6485(2) 0.19254(14) 0.0510(6) Uani 1 1 d . . . . .
H00D H 0.371957 0.705196 0.231960 0.061 Uiso 1 1 calc R . . . .
C00E C 0.5400(3) 0.6570(2) 0.47810(14) 0.0511(6) Uani 1 1 d . . . . .
C00F C 1.0284(3) 0.6382(3) 0.33606(14) 0.0544(7) Uani 1 1 d . . . . .
H00F H 1.077478 0.564907 0.357209 0.065 Uiso 1 1 calc R . . . .
C00G C 0.4628(3) 0.4666(2) 0.13877(14) 0.0568(7) Uani 1 1 d . . . . .
H00G H 0.528049 0.399942 0.141765 0.068 Uiso 1 1 calc R . . . .
C00H C 0.4251(3) 0.6380(3) 0.41981(15) 0.0565(7) Uani 1 1 d . . . . .
H00H H 0.337271 0.654926 0.428397 0.068 Uiso 1 1 calc R . . . .
C00I C 0.8853(3) 0.8579(3) 0.27462(15) 0.0598(7) Uani 1 1 d . . . . .
H00I H 0.837753 0.932556 0.254362 0.072 Uiso 1 1 calc R . . . .
C00J C 0.2718(3) 0.6667(3) 0.12789(15) 0.0609(7) Uani 1 1 d . . . . .
H00J H 0.208133 0.734924 0.123989 0.073 Uiso 1 1 calc R . . . .
C00K C 0.2681(3) 0.5833(3) 0.06868(15) 0.0615(7) Uani 1 1 d . . . . .
C00L C 0.7712(3) 0.6532(3) 0.52607(14) 0.0607(7) Uani 1 1 d . . . . .
H00L H 0.866686 0.642283 0.531553 0.073 Uiso 1 1 calc R . . . .
C00M C 0.3649(3) 0.4840(3) 0.07397(15) 0.0640(8) Uani 1 1 d . . . . .
H00M H 0.363884 0.428987 0.033944 0.077 Uiso 1 1 calc R . . . .
C00N C 1.0903(3) 0.7259(3) 0.29789(16) 0.0685(8) Uani 1 1 d . . . . .
H00N H 1.180949 0.711445 0.292953 0.082 Uiso 1 1 calc R . . . .
C00O C 0.5627(3) 0.7005(3) 0.54982(15) 0.0681(8) Uani 1 1 d . . . . .
H00O H 0.494936 0.727170 0.574479 0.082 Uiso 1 1 calc R . . . .
C00P C 0.7057(4) 0.6974(3) 0.57882(16) 0.0726(9) Uani 1 1 d . . . . .
H00P H 0.749489 0.721562 0.626581 0.087 Uiso 1 1 calc R . . . .
C00Q C 1.0196(3) 0.8354(3) 0.26671(16) 0.0710(9) Uani 1 1 d . . . . .
H00Q H 1.062013 0.894184 0.240389 0.085 Uiso 1 1 calc R . . . .
C1 C 0.1439(6) 0.5284(6) -0.0538(3) 0.114(2) Uani 0.723(8) 1 d . . P A 1
H1A H 0.224302 0.526342 -0.074997 0.171 Uiso 0.723(8) 1 calc GR . P A 1
H1B H 0.065969 0.562507 -0.089351 0.171 Uiso 0.723(8) 1 calc GR . P A 1
H1C H 0.123010 0.441375 -0.040053 0.171 Uiso 0.723(8) 1 calc GR . P A 1
C0AA C 0.0717(16) 0.6600(15) -0.0036(8) 0.094(5) Uani 0.277(8) 1 d . . P A 2
H0AA H 0.022623 0.639652 0.034204 0.141 Uiso 0.277(8) 1 calc GR . P A 2
H0AB H 0.015743 0.636040 -0.050917 0.141 Uiso 0.277(8) 1 calc GR . P A 2
H0AC H 0.090912 0.752209 -0.002982 0.141 Uiso 0.277(8) 1 calc GR . P A 2
O1 O 0.89307(18) 0.46929(18) 0.41797(11) 0.0660(6) Uani 1 1 d . . . . .

loop_
_atom_site_aniso_label
_atom_site_aniso_U_11
_atom_site_aniso_U_22
_atom_site_aniso_U_33
_atom_site_aniso_U_23
_atom_site_aniso_U_13
_atom_site_aniso_U_12
O002 0.0460(11) 0.0677(12) 0.0807(13) -0.0166(10) 0.0123(9) 0.0115(9)
N003 0.0455(13) 0.0476(12) 0.0496(12) 0.0095(9) 0.0121(10) 0.0067(9)
N004 0.0352(12) 0.0650(14) 0.0594(13) 0.0115(11) 0.0124(10) 0.0016(10)
C005 0.0320(13) 0.0471(13) 0.0472(13) -0.0071(11) 0.0080(10) 0.0022(11)
C006 0.0385(14) 0.0393(13) 0.0516(14) 0.0070(11) 0.0127(11) 0.0051(10)
C007 0.0373(13) 0.0456(14) 0.0530(14) -0.0017(11) 0.0050(11) 0.0051(11)
C008 0.0432(14) 0.0413(13) 0.0556(15) -0.0003(11) 0.0173(11) -0.0032(11)
C009 0.0350(13) 0.0409(13) 0.0573(15) 0.0076(11) 0.0155(11) 0.0018(10)
O00A 0.110(2) 0.123(2) 0.0658(17) 0.0127(15) -0.0147(15) -0.0073(19)
C00B 0.0358(13) 0.0514(15) 0.0585(15) 0.0017(12) 0.0153(11) 0.0048(11)
C00C 0.0382(14) 0.0387(13) 0.0651(16) -0.0015(11) 0.0136(12) -0.0029(11)
C00D 0.0519(16) 0.0506(15) 0.0535(15) 0.0001(12) 0.0184(12) 0.0001(12)
C00E 0.0516(16) 0.0511(15) 0.0544(16) 0.0170(12) 0.0200(12) 0.0130(12)
C00F 0.0368(14) 0.0611(16) 0.0660(16) -0.0001(13) 0.0130(12) 0.0079(12)
C00G 0.0662(18) 0.0430(14) 0.0633(17) -0.0044(12) 0.0186(14) -0.0011(13)
C00H 0.0471(16) 0.0696(18) 0.0590(16) 0.0171(14) 0.0251(13) 0.0102(13)
C00I 0.0542(18) 0.0594(17) 0.0672(17) 0.0091(13) 0.0161(14) -0.0018(14)
C00J 0.0619(18) 0.0599(17) 0.0622(17) 0.0100(14) 0.0163(14) 0.0093(14)
C00K 0.0647(19) 0.0645(18) 0.0531(17) 0.0082(14) 0.0086(14) -0.0056(15)
C00L 0.0584(18) 0.0657(18) 0.0532(16) 0.0107(13) 0.0020(14) 0.0087(14)
C00M 0.081(2) 0.0581(17) 0.0523(16) -0.0079(13) 0.0138(15) -0.0095(16)
C00N 0.0360(15) 0.096(2) 0.0785(19) 0.0033(18) 0.0240(14) 0.0039(16)
C00O 0.086(2) 0.0705(19) 0.0539(17) 0.0140(14) 0.0299(16) 0.0204(16)
C00P 0.092(2) 0.075(2) 0.0488(16) 0.0060(14) 0.0121(16) 0.0140(18)
C00Q 0.0521(18) 0.092(2) 0.0738(19) 0.0145(17) 0.0236(15) -0.0117(17)
C1 0.130(5) 0.126(5) 0.065(3) 0.000(3) -0.021(3) 0.011(4)
C0AA 0.087(11) 0.096(10) 0.081(9) -0.004(7) -0.022(8) 0.003(9)
O1 0.0499(11) 0.0565(11) 0.0883(13) 0.0165(10) 0.0080(10) 0.0161(9)

loop_
_atom_type_symbol
_atom_type_description
_atom_type_scat_dispersion_real
_atom_type_scat_dispersion_imag
_atom_type_scat_source
C C 0.0033 0.0016 'International Tables Vol C Tables 4.2.6.8 and 6.1.1.4'
H H 0.0000 0.0000 'International Tables Vol C Tables 4.2.6.8 and 6.1.1.4'
N N 0.0061 0.0033 'International Tables Vol C Tables 4.2.6.8 and 6.1.1.4'
O O 0.0106 0.0060 'International Tables Vol C Tables 4.2.6.8 and 6.1.1.4'

loop_
_geom_angle_atom_site_label_1
_geom_angle_atom_site_label_2
_geom_angle_atom_site_label_3
_geom_angle
_geom_angle_site_symmetry_1
_geom_angle_site_symmetry_3
_geom_angle_publ_flag
C006 N003 C00E 119.9(2) . . ?
C00L N003 C006 131.5(2) . . ?
C00L N003 C00E 108.6(2) . . ?
C009 N004 H004 121.0 . . ?
C00H N004 H004 121.0 . . ?
C00H N004 C009 118.0(2) . . ?
C00B C005 C007 122.4(2) . . ?
C00B C005 C00F 118.7(2) . . ?
C00F C005 C007 118.9(2) . . ?
N003 C006 C007 115.0(2) . . ?
C009 C006 N003 119.0(2) . . ?
C009 C006 C007 126.0(2) . . ?
C005 C007 C006 118.1(2) . . ?
O1 C007 C005 123.0(2) . . ?
O1 C007 C006 118.6(2) . . ?
C00D C008 C00C 123.6(2) . . ?
C00G C008 C00C 118.7(2) . . ?
C00G C008 C00D 117.6(2) . . ?
N004 C009 C00C 119.4(2) . . ?
C006 C009 N004 122.4(2) . . ?
C006 C009 C00C 118.2(2) . . ?
C1 O00A C00K 125.3(4) . . ?
C0AA O00A C00K 132.1(8) . . ?
C005 C00B H00B 119.7 . . ?
C00I C00B C005 120.6(2) . . ?
C00I C00B H00B 119.7 . . ?
O002 C00C C008 120.1(2) . . ?
O002 C00C C009 117.6(2) . . ?
C008 C00C C009 122.3(2) . . ?
C008 C00D H00D 119.4 . . ?
C00J C00D C008 121.2(2) . . ?
C00J C00D H00D 119.4 . . ?
C00H C00E N003 116.5(2) . . ?
C00O C00E N003 106.9(2) . . ?
C00O C00E C00H 136.6(3) . . ?
C005 C00F H00F 119.8 . . ?
C00N C00F C005 120.4(2) . . ?
C00N C00F H00F 119.8 . . ?
C008 C00G H00G 119.2 . . ?
C00M C00G C008 121.6(3) . . ?
C00M C00G H00G 119.2 . . ?
N004 C00H C00E 124.3(2) . . ?
N004 C00H H00H 117.8 . . ?
C00E C00H H00H 117.8 . . ?
C00B C00I H00I 120.1 . . ?
C00B C00I C00Q 119.8(3) . . ?
C00Q C00I H00I 120.1 . . ?
C00D C00J H00J 120.0 . . ?
C00D C00J C00K 120.0(3) . . ?
C00K C00J H00J 120.0 . . ?
O00A C00K C00J 117.5(3) . . ?
O00A C00K C00M 122.5(3) . . ?
C00M C00K C00J 119.9(3) . . ?
N003 C00L H00L 126.1 . . ?
C00P C00L N003 107.8(3) . . ?
C00P C00L H00L 126.1 . . ?
C00G C00M C00K 119.7(3) . . ?
C00G C00M H00M 120.1 . . ?
C00K C00M H00M 120.1 . . ?
C00F C00N H00N 119.7 . . ?
C00F C00N C00Q 120.6(3) . . ?
C00Q C00N H00N 119.7 . . ?
C00E C00O H00O 126.3 . . ?
C00E C00O C00P 107.5(3) . . ?
C00P C00O H00O 126.3 . . ?
C00L C00P C00O 109.2(3) . . ?
C00L C00P H00P 125.4 . . ?
C00O C00P H00P 125.4 . . ?
C00I C00Q H00Q 120.1 . . ?
C00N C00Q C00I 119.8(3) . . ?
C00N C00Q H00Q 120.1 . . ?
O00A C1 H1A 109.5 . . ?
O00A C1 H1B 109.5 . . ?
O00A C1 H1C 109.5 . . ?
H1A C1 H1B 109.5 . . ?
H1A C1 H1C 109.5 . . ?
H1B C1 H1C 109.5 . . ?
O00A C0AA H0AA 109.5 . . ?
O00A C0AA H0AB 109.5 . . ?
O00A C0AA H0AC 109.5 . . ?
H0AA C0AA H0AB 109.5 . . ?
H0AA C0AA H0AC 109.5 . . ?
H0AB C0AA H0AC 109.5 . . ?

loop_
_geom_bond_atom_site_label_1
_geom_bond_atom_site_label_2
_geom_bond_distance
_geom_bond_site_symmetry_2
_geom_bond_publ_flag
O002 C00C 1.234(3) . ?
N003 C006 1.376(3) . ?
N003 C00E 1.413(3) . ?
N003 C00L 1.365(3) . ?
N004 H004 0.8600 . ?
N004 C009 1.384(3) . ?
N004 C00H 1.303(3) . ?
C005 C007 1.478(3) . ?
C005 C00B 1.387(3) . ?
C005 C00F 1.395(3) . ?
C006 C007 1.520(3) . ?
C006 C009 1.361(3) . ?
C007 O1 1.217(3) . ?
C008 C00C 1.479(3) . ?
C008 C00D 1.396(3) . ?
C008 C00G 1.393(3) . ?
C009 C00C 1.492(3) . ?
O00A C00K 1.355(4) . ?
O00A C1 1.346(5) . ?
O00A C0AA 1.092(15) . ?
C00B H00B 0.9300 . ?
C00B C00I 1.378(3) . ?
C00D H00D 0.9300 . ?
C00D C00J 1.377(3) . ?
C00E C00H 1.396(4) . ?
C00E C00O 1.375(4) . ?
C00F H00F 0.9300 . ?
C00F C00N 1.367(4) . ?
C00G H00G 0.9300 . ?
C00G C00M 1.377(4) . ?
C00H H00H 0.9300 . ?
C00I H00I 0.9300 . ?
C00I C00Q 1.382(4) . ?
C00J H00J 0.9300 . ?
C00J C00K 1.385(4) . ?
C00K C00M 1.381(4) . ?
C00L H00L 0.9300 . ?
C00L C00P 1.364(4) . ?
C00M H00M 0.9300 . ?
C00N H00N 0.9300 . ?
C00N C00Q 1.376(4) . ?
C00O H00O 0.9300 . ?
C00O C00P 1.393(4) . ?
C00P H00P 0.9300 . ?
C00Q H00Q 0.9300 . ?
C1 H1A 0.9600 . ?
C1 H1B 0.9600 . ?
C1 H1C 0.9600 . ?
C0AA H0AA 0.9600 . ?
C0AA H0AB 0.9600 . ?
C0AA H0AC 0.9600 . ?
